data_2202015
loop_
_publ_author_name
'Qi, Jian Ying'
'Yang, Qi Yun'
'Lam, Kim Hung'
'Zhou, Zhong Yuan'
'Chan, Albert S. C.'

_publ_section_title
;
 <i>N</i>-(4-Bromophenyl)pyridine-2-carboxamide
;
_journal_issue 3
_journal_name_full 'Acta Crystallographica Section E'
_journal_page_first o374
_journal_page_last o375
_journal_paper_doi 10.1107/S1600536803004057
_journal_volume 59
_journal_year 2003
_chemical_formula_iupac 'C12 H9 Br N2 O'
_chemical_formula_moiety 'C12 H9 Br N2 O'
_chemical_formula_sum 'C12 H9 Br N2 O'
_chemical_formula_weight 277.12
_chemical_name_systematic
;
N-(4-bromophenyl)pyridine-2-carboxamide
;
_space_group_IT_number 2
_symmetry_cell_setting triclinic
_symmetry_space_group_name_Hall '-P 1'
_symmetry_space_group_name_H-M 'P -1'
_atom_sites_solution_hydrogens geom
_cell_angle_alpha 88.282(4)
_cell_angle_beta 87.215(4)
_cell_angle_gamma 78.268(3)
_cell_formula_units_Z 2
_cell_length_a 6.2634(11)
_cell_length_b 8.2355(15)
_cell_length_c 10.9828(18)
_cell_measurement_reflns_used 1232
_cell_measurement_temperature 294(2)
_cell_measurement_theta_max 27.5
_cell_measurement_theta_min 1
_cell_volume 553.91(17)
_computing_cell_refinement SMART
_computing_data_collection 'SMART (Siemens, 1995)'
_computing_data_reduction 'SHELXTL-NT (Siemens, 1995)'
_computing_molecular_graphics SHELXTL-NT
_computing_publication_material SHELXTL-NT
_computing_structure_refinement 'SHELXL97 (Sheldrick, 1997)'
_computing_structure_solution 'SHELXS97 (Sheldrick, 1997)'
_diffrn_ambient_temperature 294(2)
_diffrn_measured_fraction_theta_full 0.987
_diffrn_measured_fraction_theta_max 0.987
_diffrn_measurement_device_type 'Bruker SMART CCD area-detector'
_diffrn_measurement_method '\f and \w'
_diffrn_radiation_monochromator graphite
_diffrn_radiation_source 'fine-focus sealed tube'
_diffrn_radiation_type MoK\a
_diffrn_radiation_wavelength 0.71073
_diffrn_reflns_av_R_equivalents 0.0183
_diffrn_reflns_av_sigmaI/netI 0.0573
_diffrn_reflns_limit_h_max 8
_diffrn_reflns_limit_h_min -8
_diffrn_reflns_limit_k_max 9
_diffrn_reflns_limit_k_min -10
_diffrn_reflns_limit_l_max 14
_diffrn_reflns_limit_l_min -11
_diffrn_reflns_number 3649
_diffrn_reflns_theta_full 27.53
_diffrn_reflns_theta_max 27.53
_diffrn_reflns_theta_min 2.53
_diffrn_standards_decay_% 0
_diffrn_standards_interval_time 0
_diffrn_standards_number 0
_exptl_absorpt_coefficient_mu 3.688
_exptl_absorpt_correction_T_max 0.5565
_exptl_absorpt_correction_T_min 0.4472
_exptl_absorpt_correction_type multi-scan
_exptl_absorpt_process_details '(SADABS; Sheldrick, 1996)'
_exptl_crystal_colour yellow
_exptl_crystal_density_diffrn 1.662
_exptl_crystal_density_method 'not measured'
_exptl_crystal_description prism
_exptl_crystal_F_000 276
_exptl_crystal_size_max 0.26
_exptl_crystal_size_mid 0.24
_exptl_crystal_size_min 0.18
_refine_diff_density_max 0.414
_refine_diff_density_min -0.336
_refine_ls_extinction_coef 0
_refine_ls_extinction_method none
_refine_ls_goodness_of_fit_ref 1.032
_refine_ls_hydrogen_treatment constr
_refine_ls_matrix_type full
_refine_ls_number_parameters 145
_refine_ls_number_reflns 2508
_refine_ls_number_restraints 0
_refine_ls_restrained_S_all 1.032
_refine_ls_R_factor_all 0.0825
_refine_ls_R_factor_gt 0.0408
_refine_ls_shift/su_max 0.001
_refine_ls_shift/su_mean 0.000
_refine_ls_structure_factor_coef Fsqd
_refine_ls_weighting_details 'calc w = 1/[\s^2^(Fo^2^)+(0.05P)^2^] where P = (Fo^2^+2Fc^2^)/3'
_refine_ls_weighting_scheme calc
_refine_ls_wR_factor_gt 0.0739
_refine_ls_wR_factor_ref 0.0799
_reflns_number_gt 1399
_reflns_number_total 2508
_reflns_threshold_expression I>2\s(I)
_cod_data_source_file lh6032.cif
_cod_data_source_block I
_cod_depositor_comments
;
The following automatic conversions were performed:
'_symmetry_cell_setting' value 'Triclinic' changed to 'triclinic'
according to '/home/saulius/struct/CIF-dictionaries/cif_core.dic'
dictionary named 'cif_core.dic' version 2.4.1 from 2010-06-29.

Automatic conversion script
Id: cif_fix_enum 1527 2010-12-29 10:47:43Z saulius 

The following automatic conversions were performed:

'_symmetry_cell_setting' value 'Triclinic' changed to 'triclinic'
according to /home/saulius/struct/CIF-dictionaries/cif_core.dic
dictionary named 'cif_core.dic' version 2.4.1 from 2010-06-29.

Automatic conversion script
Id: cif_fix_values 1715 2011-07-08 13:25:40Z adriana 
;
_cod_database_code 2202015
_cod_database_fobs_code 2202015

loop_
_symmetry_equiv_pos_as_xyz
'x, y, z'
'-x, -y, -z'

loop_
_atom_site_label
_atom_site_fract_x
_atom_site_fract_y
_atom_site_fract_z
_atom_site_U_iso_or_equiv
_atom_site_adp_type
_atom_site_calc_flag
_atom_site_refinement_flags
_atom_site_occupancy
_atom_site_disorder_assembly
_atom_site_disorder_group
_atom_site_type_symbol
Br1 0.39058(6) 0.24758(4) 0.98994(3) 0.07994(12) Uani d . 1 . . Br
O1 -0.2752(3) 0.7433(2) 0.56771(15) 0.0627(5) Uani d . 1 . . O
N1 0.0951(3) 0.6821(2) 0.55046(17) 0.0477(5) Uani d . 1 . . N
H1A 0.2021 0.7001 0.5035 0.057 Uiso calc R 1 . . H
N2 0.0937(3) 0.8665(2) 0.34769(18) 0.0535(6) Uani d . 1 . . N
C1 -0.1050(4) 0.7559(3) 0.5144(2) 0.0459(7) Uani d . 1 . . C
C2 -0.1015(4) 0.8616(3) 0.4007(2) 0.0426(6) Uani d . 1 . . C
C3 -0.2958(4) 0.9464(3) 0.3559(2) 0.0543(7) Uani d . 1 . . C
H3A -0.4287 0.9379 0.3945 0.065 Uiso calc R 1 . . H
C4 -0.2877(5) 1.0436(3) 0.2525(2) 0.0628(8) Uani d . 1 . . C
H4A -0.4154 1.1055 0.2216 0.075 Uiso calc R 1 . . H
C5 -0.0896(5) 1.0483(3) 0.1956(2) 0.0626(8) Uani d . 1 . . C
H5A -0.0806 1.1105 0.1241 0.075 Uiso calc R 1 . . H
C6 0.0950(5) 0.9594(3) 0.2462(2) 0.0616(8) Uani d . 1 . . C
H6A 0.2291 0.9641 0.2075 0.074 Uiso calc R 1 . . H
C7 0.1552(4) 0.5799(3) 0.6536(2) 0.0425(6) Uani d . 1 . . C
C8 0.3740(4) 0.5233(3) 0.6701(2) 0.0521(7) Uani d . 1 . . C
H8A 0.4760 0.5521 0.6136 0.063 Uiso calc R 1 . . H
C9 0.4436(4) 0.4248(3) 0.7689(2) 0.0570(8) Uani d . 1 . . C
H9A 0.5920 0.3863 0.7790 0.068 Uiso calc R 1 . . H
C10 0.2924(4) 0.3832(3) 0.8532(2) 0.0509(7) Uani d . 1 . . C
C11 0.0749(4) 0.4384(3) 0.8386(2) 0.0528(7) Uani d . 1 . . C
H11A -0.0260 0.4094 0.8958 0.063 Uiso calc R 1 . . H
C12 0.0034(4) 0.5378(3) 0.7382(2) 0.0496(7) Uani d . 1 . . C
H12A -0.1451 0.5758 0.7280 0.060 Uiso calc R 1 . . H

loop_
_atom_site_aniso_label
_atom_site_aniso_U_11
_atom_site_aniso_U_22
_atom_site_aniso_U_33
_atom_site_aniso_U_12
_atom_site_aniso_U_13
_atom_site_aniso_U_23
Br1 0.0902(2) 0.0865(2) 0.05585(17) -0.00160(18) -0.01512(16) 0.02378(15)
O1 0.0451(11) 0.0725(12) 0.0677(11) -0.0090(9) 0.0002(9) 0.0206(10)
N1 0.0446(12) 0.0515(12) 0.0464(11) -0.0112(10) 0.0009(9) 0.0128(10)
N2 0.0541(14) 0.0492(13) 0.0554(13) -0.0081(11) 0.0001(11) 0.0077(10)
C1 0.0446(15) 0.0445(15) 0.0494(15) -0.0113(12) 0.0013(13) -0.0024(12)
C2 0.0467(15) 0.0405(14) 0.0412(13) -0.0101(12) -0.0026(12) 0.0002(11)
C3 0.0520(17) 0.0584(17) 0.0511(15) -0.0082(14) -0.0056(13) 0.0056(13)
C4 0.0669(19) 0.0605(18) 0.0586(17) -0.0049(15) -0.0180(15) 0.0105(14)
C5 0.085(2) 0.0595(18) 0.0447(15) -0.0186(16) -0.0096(15) 0.0172(13)
C6 0.0603(18) 0.0658(18) 0.0591(17) -0.0170(15) 0.0027(14) 0.0132(15)
C7 0.0448(15) 0.0429(14) 0.0405(13) -0.0103(12) -0.0048(11) 0.0031(11)
C8 0.0458(16) 0.0583(17) 0.0521(15) -0.0127(13) 0.0031(12) 0.0087(13)
C9 0.0467(16) 0.0614(17) 0.0605(16) -0.0056(14) -0.0064(14) 0.0071(14)
C10 0.0581(17) 0.0519(16) 0.0413(14) -0.0066(14) -0.0122(13) 0.0046(12)
C11 0.0580(17) 0.0587(16) 0.0427(14) -0.0164(14) 0.0032(13) 0.0073(12)
C12 0.0413(15) 0.0583(17) 0.0482(14) -0.0087(13) -0.0027(12) 0.0076(13)

loop_
_atom_type_symbol
_atom_type_description
_atom_type_scat_dispersion_real
_atom_type_scat_dispersion_imag
_atom_type_scat_source
C C 0.0033 0.0016 'International Tables Vol C Tables 4.2.6.8 and 6.1.1.4'
H H 0.0000 0.0000 'International Tables Vol C Tables 4.2.6.8 and 6.1.1.4'
N N 0.0061 0.0033 'International Tables Vol C Tables 4.2.6.8 and 6.1.1.4'
O O 0.0106 0.0060 'International Tables Vol C Tables 4.2.6.8 and 6.1.1.4'
Br Br -0.2901 2.4595 'International Tables Vol C Tables 4.2.6.8 and 6.1.1.4'

loop_
_geom_angle_atom_site_label_1
_geom_angle_atom_site_label_2
_geom_angle_atom_site_label_3
_geom_angle
C1 N1 C7 129.7(2)
C1 N1 H1A 115.1
C7 N1 H1A 115.1
C6 N2 C2 116.7(2)
O1 C1 N1 124.7(2)
O1 C1 C2 121.4(2)
N1 C1 C2 113.9(2)
N2 C2 C3 123.5(2)
N2 C2 C1 117.1(2)
C3 C2 C1 119.4(2)
C4 C3 C2 118.2(2)
C4 C3 H3A 120.9
C2 C3 H3A 120.9
C5 C4 C3 119.3(2)
C5 C4 H4A 120.4
C3 C4 H4A 120.4
C4 C5 C6 118.6(2)
C4 C5 H5A 120.7
C6 C5 H5A 120.7
N2 C6 C5 123.8(3)
N2 C6 H6A 118.1
C5 C6 H6A 118.1
C8 C7 C12 119.6(2)
C8 C7 N1 117.7(2)
C12 C7 N1 122.6(2)
C9 C8 C7 120.8(2)
C9 C8 H8A 119.6
C7 C8 H8A 119.6
C8 C9 C10 119.6(2)
C8 C9 H9A 120.2
C10 C9 H9A 120.2
C11 C10 C9 120.5(2)
C11 C10 Br1 120.25(19)
C9 C10 Br1 119.2(2)
C10 C11 C12 120.1(2)
C10 C11 H11A 119.9
C12 C11 H11A 119.9
C7 C12 C11 119.4(2)
C7 C12 H12A 120.3
C11 C12 H12A 120.3

loop_
_geom_bond_atom_site_label_1
_geom_bond_atom_site_label_2
_geom_bond_site_symmetry_2
_geom_bond_distance
_geom_bond_publ_flag
Br1 C10 . 1.895(2) ?
O1 C1 . 1.213(3) ?
N1 C1 . 1.349(3) ?
N1 C7 . 1.410(3) ?
N1 H1A . 0.8600 ?
N2 C6 . 1.334(3) ?
N2 C2 . 1.336(3) ?
C1 C2 . 1.502(3) ?
C2 C3 . 1.380(3) ?
C3 C4 . 1.374(3) ?
C3 H3A . 0.9300 ?
C4 C5 . 1.369(4) ?
C4 H4A . 0.9300 ?
C5 C6 . 1.370(4) ?
C5 H5A . 0.9300 ?
C6 H6A . 0.9300 ?
C7 C8 . 1.374(3) ?
C7 C12 . 1.384(3) ?
C8 C9 . 1.369(3) ?
C8 H8A . 0.9300 ?
C9 C10 . 1.379(3) ?
C9 H9A . 0.9300 ?
C10 C11 . 1.361(3) ?
C11 C12 . 1.389(3) ?
C11 H11A . 0.9300 ?
C12 H12A . 0.9300 ?

loop_
_geom_hbond_atom_site_label_D
_geom_hbond_atom_site_label_H
_geom_hbond_atom_site_label_A
_geom_hbond_distance_DH
_geom_hbond_distance_HA
_geom_hbond_distance_DA
_geom_hbond_angle_DHA
N1 H1A N2 0.86 2.20 2.657(3) 113

loop_
_geom_torsion_atom_site_label_1
_geom_torsion_atom_site_label_2
_geom_torsion_atom_site_label_3
_geom_torsion_atom_site_label_4
_geom_torsion
C7 N1 C1 O1 -1.0(4)
C7 N1 C1 C2 177.7(2)
C6 N2 C2 C3 0.0(4)
C6 N2 C2 C1 179.4(2)
O1 C1 C2 N2 -179.4(2)
N1 C1 C2 N2 1.9(3)
O1 C1 C2 C3 0.0(4)
N1 C1 C2 C3 -178.7(2)
N2 C2 C3 C4 -1.4(4)
C1 C2 C3 C4 179.3(2)
C2 C3 C4 C5 2.4(4)
C3 C4 C5 C6 -2.0(4)
C2 N2 C6 C5 0.3(4)
C4 C5 C6 N2 0.7(4)
C1 N1 C7 C8 -178.6(2)
C1 N1 C7 C12 0.3(4)
C12 C7 C8 C9 0.4(4)
N1 C7 C8 C9 179.4(2)
C7 C8 C9 C10 -0.5(4)
C8 C9 C10 C11 0.4(4)
C8 C9 C10 Br1 -179.76(19)
C9 C10 C11 C12 -0.2(4)
Br1 C10 C11 C12 180.00(19)
C8 C7 C12 C11 -0.2(4)
N1 C7 C12 C11 -179.1(2)
C10 C11 C12 C7 0.1(4)

loop_
_cod_related_entry_id
_cod_related_entry_database
_cod_related_entry_code
1 ChemSpider 730297
